data_2237113
loop_
_publ_author_name
'Zhong, Kai-Long'
'Cao, Guo-Qing'

_publ_section_title
;
 Bis(1,10-phenanthroline-\k^2^<i>N</i>,<i>N</i>')(sulfato-<i>O</i>)copper(II)
 butane-2,3-diol monosolvate
;
_journal_coeditor_code BQ2380
_journal_issue 1
_journal_name_full 'Acta Crystallographica Section E'
_journal_page_first m40
_journal_page_last m41
_journal_paper_doi 10.1107/S1600536812049951
_journal_volume 69
_journal_year 2013
_chemical_formula_iupac '[Cu (S O4) (C12 H8 N2)2], C4 H10 O2 '
_chemical_formula_moiety 'C24 H16 Cu N4 O4 S, C4 H10 O2'
_chemical_formula_sum 'C28 H26 Cu N4 O6 S'
_chemical_formula_weight 610.13
_chemical_name_systematic
;
Bis(1,10-phenanthroline-\k^2^<i>N</i>,<i>N</i>')(sulfato-<i>O</i>)copper(II)
butane-2,3-diol monosolvate
;
_space_group_IT_number 9
_symmetry_cell_setting monoclinic
_symmetry_space_group_name_Hall 'C -2yc'
_symmetry_space_group_name_H-M 'C 1 c 1'
_atom_sites_solution_hydrogens geom
_atom_sites_solution_primary direct
_atom_sites_solution_secondary difmap
_audit_creation_method SHELXL-97
_cell_angle_alpha 90.00
_cell_angle_beta 123.84(3)
_cell_angle_gamma 90.00
_cell_formula_units_Z 4
_cell_length_a 17.352(4)
_cell_length_b 13.070(3)
_cell_length_c 13.444(3)
_cell_measurement_reflns_used 5509
_cell_measurement_temperature 223.15
_cell_measurement_theta_max 27.49
_cell_measurement_theta_min 3.18
_cell_volume 2532.5(13)
_computing_cell_refinement 'CrystalClear (Rigaku, 2007)'
_computing_data_collection 'CrystalClear (Rigaku, 2007)'
_computing_data_reduction 'CrystalClear (Rigaku, 2007)'
_computing_molecular_graphics 'XP in SHELXTL (Sheldrick, 2008)'
_computing_publication_material 'SHELXTL (Sheldrick, 2008)'
_computing_structure_refinement 'SHELXL97 (Sheldrick, 2008)'
_computing_structure_solution 'SHELXS97 (Sheldrick, 2008)'
_diffrn_ambient_temperature 223.15
_diffrn_detector_area_resol_mean 28.5714
_diffrn_measured_fraction_theta_full 0.988
_diffrn_measured_fraction_theta_max 0.988
_diffrn_measurement_device_type 'Rigaku Mercury CCD'
_diffrn_measurement_method '\w scans'
_diffrn_radiation_monochromator 'Graphite Monochromator'
_diffrn_radiation_source 'fine-focus sealed tube'
_diffrn_radiation_type MoK\a
_diffrn_radiation_wavelength 0.71073
_diffrn_reflns_av_R_equivalents 0.0260
_diffrn_reflns_av_sigmaI/netI 0.0417
_diffrn_reflns_limit_h_max 22
_diffrn_reflns_limit_h_min -15
_diffrn_reflns_limit_k_max 15
_diffrn_reflns_limit_k_min -16
_diffrn_reflns_limit_l_max 16
_diffrn_reflns_limit_l_min -17
_diffrn_reflns_number 7154
_diffrn_reflns_theta_full 27.47
_diffrn_reflns_theta_max 27.47
_diffrn_reflns_theta_min 3.26
_diffrn_standards_number 0
_exptl_absorpt_coefficient_mu 0.999
_exptl_absorpt_correction_T_max 0.8177
_exptl_absorpt_correction_T_min 0.7405
_exptl_absorpt_correction_type multi-scan
_exptl_absorpt_process_details '(REQAB; Jacobson, 1998)'
_exptl_crystal_colour Green
_exptl_crystal_density_diffrn 1.600
_exptl_crystal_density_method 'not measured'
_exptl_crystal_description Block
_exptl_crystal_F_000 1260
_exptl_crystal_size_max 0.32
_exptl_crystal_size_mid 0.27
_exptl_crystal_size_min 0.21
_refine_diff_density_max 0.599
_refine_diff_density_min -0.530
_refine_ls_abs_structure_details 'Flack (1983), 1317 Friedel pairs'
_refine_ls_abs_structure_Flack 0.55(2)
_refine_ls_extinction_method none
_refine_ls_goodness_of_fit_ref 0.992
_refine_ls_hydrogen_treatment constr
_refine_ls_matrix_type full
_refine_ls_number_parameters 408
_refine_ls_number_reflns 4178
_refine_ls_number_restraints 124
_refine_ls_restrained_S_all 1.026
_refine_ls_R_factor_all 0.0561
_refine_ls_R_factor_gt 0.0459
_refine_ls_shift/su_max 0.002
_refine_ls_shift/su_mean 0.000
_refine_ls_structure_factor_coef Fsqd
_refine_ls_weighting_details 'calc w=1/[\s^2^(Fo^2^)+(0.1000P)^2^] where P=(Fo^2^+2Fc^2^)/3'
_refine_ls_weighting_scheme calc
_refine_ls_wR_factor_gt 0.1226
_refine_ls_wR_factor_ref 0.1346
_reflns_number_gt 3542
_reflns_number_total 4178
_reflns_threshold_expression I>2\s(I)
_cod_data_source_file bq2380.cif
_cod_data_source_block I
_cod_original_cell_volume 2532.4(13)
_cod_original_sg_symbol_H-M 'C c'
_cod_database_code 2237113
_cod_database_fobs_code 2237113

loop_
_symmetry_equiv_pos_as_xyz
'x, y, z'
'x, -y, z+1/2'
'x+1/2, y+1/2, z'
'x+1/2, -y+1/2, z+1/2'

loop_
_atom_site_type_symbol
_atom_site_label
_atom_site_fract_x
_atom_site_fract_y
_atom_site_fract_z
_atom_site_U_iso_or_equiv
_atom_site_adp_type
_atom_site_calc_flag
_atom_site_refinement_flags
_atom_site_occupancy
_atom_site_symmetry_multiplicity
_atom_site_disorder_assembly
_atom_site_disorder_group
Cu Cu1 0.26519(10) 0.30074(3) 0.29387(13) 0.02436(16) Uani d . 1 1 . .
S S1 0.2748(3) 0.5417(4) 0.2771(4) 0.0265(13) Uani d PDU 0.547(12) 1 A 2
S S1' 0.2569(3) 0.5422(4) 0.3106(4) 0.0170(14) Uani d PDU 0.453(12) 1 A 1
O O1 0.2897(10) 0.4419(8) 0.3416(12) 0.043(3) Uani d PDU 0.547(12) 1 A 2
O O1' 0.2430(10) 0.4435(7) 0.2448(11) 0.027(3) Uani d PDU 0.453(12) 1 A 1
O O2 0.2706(8) 0.5188(9) 0.1677(9) 0.037(3) Uani d PDU 0.547(12) 1 A 2
O O2' 0.2653(8) 0.5225(8) 0.4213(8) 0.023(3) Uani d PDU 0.453(12) 1 A 1
O O3 0.1922(11) 0.5995(16) 0.2536(19) 0.041(5) Uani d PDU 0.547(12) 1 A 2
O O3' 0.3442(10) 0.5860(12) 0.3305(17) 0.021(3) Uani d PDU 0.453(12) 1 A 1
O O4 0.3552(9) 0.6066(10) 0.3586(11) 0.021(3) Uani d PDU 0.547(12) 1 A 2
O O4' 0.1754(13) 0.6044(16) 0.2259(16) 0.027(5) Uani d PDU 0.453(12) 1 A 1
O O5 0.2174(4) 0.7813(3) 0.3686(4) 0.0442(11) Uani d U 1 1 . .
H H5B 0.2079 0.7299 0.3282 0.066 Uiso calc R 1 1 . .
O O6 0.3460(5) 0.8062(5) 0.2956(8) 0.096(3) Uani d U 1 1 . .
H H6 0.3455 0.7532 0.3279 0.144 Uiso calc R 1 1 . .
N N1 0.3506(5) 0.2822(5) 0.2394(6) 0.0244(14) Uani d . 1 1 A .
N N2 0.3706(5) 0.2068(4) 0.4426(6) 0.0236(15) Uani d . 1 1 A .
N N3 0.1647(5) 0.2096(5) 0.1528(5) 0.0220(14) Uani d . 1 1 A .
N N4 0.1742(5) 0.2848(5) 0.3410(6) 0.0232(14) Uani d . 1 1 A .
C C1 0.3444(6) 0.3269(7) 0.1484(8) 0.0282(17) Uani d . 1 1 . .
H H1A 0.3000 0.3772 0.1053 0.034 Uiso calc R 1 1 A .
C C2 0.4087(7) 0.2967(7) 0.1148(9) 0.038(2) Uani d U 1 1 A .
H H2A 0.4052 0.3285 0.0505 0.046 Uiso calc R 1 1 . .
C C3 0.4728(6) 0.2229(7) 0.1768(8) 0.0375(18) Uani d U 1 1 . .
H H3A 0.5100 0.2000 0.1517 0.045 Uiso calc R 1 1 A .
C C4 0.4826(7) 0.1813(8) 0.2797(9) 0.038(2) Uani d U 1 1 A .
C C5 0.5554(7) 0.1082(5) 0.3559(8) 0.032(2) Uani d . 1 1 . .
H H5A 0.5958 0.0858 0.3355 0.039 Uiso calc R 1 1 A .
C C6 0.5640(6) 0.0738(6) 0.4535(8) 0.036(2) Uani d U 1 1 A .
H H6A 0.6112 0.0273 0.5009 0.043 Uiso calc R 1 1 . .
C C7 0.5031(6) 0.1051(6) 0.4909(8) 0.0281(18) Uani d . 1 1 . .
C C8 0.5105(7) 0.0762(5) 0.5960(9) 0.032(2) Uani d . 1 1 A .
H H8A 0.5567 0.0309 0.6490 0.038 Uiso calc R 1 1 . .
C C9 0.4489(6) 0.1151(7) 0.6208(8) 0.038(2) Uani d . 1 1 . .
H H9A 0.4540 0.0982 0.6915 0.046 Uiso calc R 1 1 A .
C C10 0.3805(6) 0.1789(7) 0.5391(7) 0.0277(18) Uani d . 1 1 A .
H H10A 0.3384 0.2035 0.5554 0.033 Uiso calc R 1 1 . .
C C11 0.4289(5) 0.1747(6) 0.4123(7) 0.0270(18) Uani d . 1 1 A .
C C12 0.4198(5) 0.2096(5) 0.3075(7) 0.0183(15) Uani d . 1 1 . .
C C13 0.1532(6) 0.1797(6) 0.0470(7) 0.0293(19) Uani d . 1 1 . .
H H13A 0.1933 0.2046 0.0273 0.035 Uiso calc R 1 1 A .
C C14 0.0804(6) 0.1109(6) -0.0329(7) 0.032(2) Uani d . 1 1 A .
H H14A 0.0736 0.0927 -0.1043 0.039 Uiso calc R 1 1 . .
C C15 0.0208(6) 0.0714(7) -0.0069(8) 0.033(2) Uani d . 1 1 . .
H H15A -0.0248 0.0245 -0.0575 0.040 Uiso calc R 1 1 A .
C C16 0.0311(6) 0.1046(6) 0.1007(8) 0.0284(18) Uani d . 1 1 A .
C C17 -0.0306(6) 0.0719(6) 0.1307(7) 0.035(2) Uani d . 1 1 . .
H H17A -0.0777 0.0261 0.0808 0.042 Uiso calc R 1 1 A .
C C18 -0.0226(6) 0.1067(7) 0.2327(8) 0.037(2) Uani d . 1 1 A .
H H18A -0.0630 0.0823 0.2521 0.045 Uiso calc R 1 1 . .
C C19 0.0465(5) 0.1794(6) 0.3089(6) 0.0215(15) Uani d U 1 1 . .
C C20 0.0547(6) 0.2284(8) 0.4077(7) 0.0346(18) Uani d U 1 1 A .
H H20A 0.0129 0.2132 0.4283 0.042 Uiso calc R 1 1 . .
C C21 0.1237(7) 0.2981(6) 0.4733(9) 0.036(2) Uani d U 1 1 . .
H H21A 0.1324 0.3270 0.5420 0.043 Uiso calc R 1 1 A .
C C22 0.1777(6) 0.3233(7) 0.4369(6) 0.0324(19) Uani d . 1 1 A .
H H22A 0.2228 0.3726 0.4816 0.039 Uiso calc R 1 1 . .
C C23 0.1077(6) 0.2146(6) 0.2782(7) 0.0281(18) Uani d . 1 1 A .
C C24 0.1010(5) 0.1709(6) 0.1728(6) 0.0194(15) Uani d . 1 1 . .
C C25 0.2642(9) 0.9498(6) 0.4054(10) 0.059(3) Uani d U 1 1 . .
H H25A 0.2309 0.9594 0.4425 0.089 Uiso calc R 1 1 . .
H H25B 0.2663 1.0133 0.3711 0.089 Uiso calc R 1 1 . .
H H25C 0.3262 0.9275 0.4643 0.089 Uiso calc R 1 1 . .
C C26 0.2142(7) 0.8676(6) 0.3052(8) 0.053(2) Uani d . 1 1 . .
H H26A 0.1498 0.8877 0.2462 0.063 Uiso calc R 1 1 . .
C C27 0.2654(7) 0.8516(5) 0.2453(8) 0.058(2) Uani d . 1 1 . .
H H27A 0.2238 0.8072 0.1771 0.069 Uiso calc R 1 1 . .
C C28 0.2703(13) 0.9468(10) 0.1881(16) 0.101(5) Uani d U 1 1 . .
H H28A 0.3013 0.9326 0.1487 0.151 Uiso calc R 1 1 . .
H H28B 0.3040 0.9982 0.2482 0.151 Uiso calc R 1 1 . .
H H28C 0.2086 0.9709 0.1304 0.151 Uiso calc R 1 1 . .

loop_
_atom_site_aniso_label
_atom_site_aniso_U_11
_atom_site_aniso_U_22
_atom_site_aniso_U_33
_atom_site_aniso_U_12
_atom_site_aniso_U_13
_atom_site_aniso_U_23
Cu1 0.0249(3) 0.0219(2) 0.0321(3) -0.0008(5) 0.0194(2) -0.0011(5)
S1 0.026(3) 0.027(2) 0.029(2) -0.0005(17) 0.017(2) -0.0049(19)
S1' 0.017(3) 0.014(2) 0.017(2) -0.0005(17) 0.008(2) -0.0029(18)
O1 0.054(5) 0.037(5) 0.044(5) -0.006(3) 0.031(4) 0.005(3)
O1' 0.045(5) 0.009(4) 0.029(5) 0.001(3) 0.023(4) 0.004(3)
O2 0.043(5) 0.049(5) 0.029(4) -0.002(3) 0.025(3) -0.002(3)
O2' 0.022(4) 0.024(4) 0.015(4) -0.009(3) 0.006(3) 0.001(3)
O3 0.034(6) 0.042(6) 0.047(7) 0.000(4) 0.022(4) 0.005(4)
O3' 0.017(5) 0.016(5) 0.028(5) -0.001(3) 0.011(4) -0.003(4)
O4 0.017(4) 0.019(5) 0.021(5) 0.004(3) 0.007(3) -0.004(3)
O4' 0.029(6) 0.028(6) 0.024(6) 0.002(4) 0.016(4) 0.003(4)
O5 0.066(3) 0.038(2) 0.041(2) 0.001(2) 0.037(2) -0.0007(19)
O6 0.076(4) 0.060(4) 0.188(7) 0.039(3) 0.096(5) 0.071(4)
N1 0.023(3) 0.026(3) 0.027(3) -0.003(3) 0.016(3) -0.002(3)
N2 0.027(3) 0.017(3) 0.038(4) -0.001(2) 0.025(3) 0.000(2)
N3 0.019(3) 0.026(3) 0.011(3) 0.002(2) 0.002(2) -0.001(2)
N4 0.022(3) 0.027(3) 0.019(3) -0.008(3) 0.010(3) -0.007(3)
C1 0.033(4) 0.026(3) 0.047(5) 0.009(3) 0.036(4) 0.008(3)
C2 0.034(4) 0.055(5) 0.035(4) 0.002(3) 0.025(4) -0.009(3)
C3 0.038(4) 0.046(4) 0.048(4) 0.005(3) 0.035(4) -0.011(4)
C4 0.043(5) 0.035(4) 0.048(5) 0.003(4) 0.033(4) -0.007(3)
C5 0.034(5) 0.017(3) 0.044(5) 0.008(3) 0.021(4) -0.004(3)
C6 0.023(4) 0.025(4) 0.054(5) 0.009(3) 0.018(4) -0.016(3)
C7 0.023(4) 0.019(3) 0.031(4) 0.007(3) 0.009(3) 0.007(3)
C8 0.029(5) 0.015(3) 0.033(5) -0.002(3) 0.006(4) 0.008(3)
C9 0.034(5) 0.053(5) 0.039(5) -0.006(4) 0.028(4) 0.001(4)
C10 0.026(4) 0.034(4) 0.026(4) -0.009(4) 0.016(4) -0.014(3)
C11 0.019(4) 0.022(3) 0.031(4) -0.006(3) 0.008(3) -0.004(3)
C12 0.013(3) 0.016(3) 0.034(4) 0.001(3) 0.018(3) -0.002(3)
C13 0.031(4) 0.030(3) 0.026(4) -0.001(4) 0.015(4) -0.013(3)
C14 0.039(5) 0.020(3) 0.020(4) 0.001(3) 0.005(4) -0.009(3)
C15 0.021(5) 0.043(4) 0.028(4) -0.005(4) 0.009(4) -0.003(4)
C16 0.022(4) 0.030(4) 0.029(4) 0.007(3) 0.012(3) 0.015(4)
C17 0.026(4) 0.036(4) 0.030(4) 0.002(3) 0.007(4) -0.013(3)
C18 0.022(4) 0.060(5) 0.034(5) -0.005(4) 0.018(4) 0.009(4)
C19 0.009(3) 0.033(3) 0.020(3) 0.005(3) 0.007(3) 0.007(3)
C20 0.029(4) 0.051(4) 0.019(3) 0.012(3) 0.010(3) 0.005(3)
C21 0.044(5) 0.036(4) 0.033(4) 0.007(3) 0.025(4) -0.013(3)
C22 0.024(4) 0.039(4) 0.017(4) -0.001(3) 0.001(3) -0.006(3)
C23 0.033(4) 0.023(4) 0.019(4) 0.001(3) 0.008(3) 0.003(3)
C24 0.026(4) 0.017(3) 0.019(3) 0.000(3) 0.015(3) 0.002(3)
C25 0.104(6) 0.036(4) 0.074(5) -0.044(4) 0.071(5) -0.042(4)
C26 0.070(5) 0.046(4) 0.069(5) 0.016(4) 0.055(5) 0.009(4)
C27 0.104(7) 0.031(3) 0.082(6) 0.038(4) 0.079(6) 0.028(4)
C28 0.149(10) 0.089(8) 0.110(8) 0.024(7) 0.100(7) 0.021(6)

loop_
_atom_type_symbol
_atom_type_description
_atom_type_scat_dispersion_real
_atom_type_scat_dispersion_imag
_atom_type_scat_source
C C 0.0033 0.0016 'International Tables Vol C Tables 4.2.6.8 and 6.1.1.4'
H H 0.0000 0.0000 'International Tables Vol C Tables 4.2.6.8 and 6.1.1.4'
N N 0.0061 0.0033 'International Tables Vol C Tables 4.2.6.8 and 6.1.1.4'
O O 0.0106 0.0060 'International Tables Vol C Tables 4.2.6.8 and 6.1.1.4'
S S 0.1246 0.1234 'International Tables Vol C Tables 4.2.6.8 and 6.1.1.4'
Cu Cu 0.3201 1.2651 'International Tables Vol C Tables 4.2.6.8 and 6.1.1.4'

loop_
_geom_angle_atom_site_label_1
_geom_angle_atom_site_label_2
_geom_angle_atom_site_label_3
_geom_angle
O1 Cu1 O1' 32.6(2)
O1 Cu1 N1 99.6(4)
O1' Cu1 N1 92.2(4)
O1 Cu1 N4 93.5(4)
O1' Cu1 N4 99.5(4)
N1 Cu1 N4 166.8(3)
O1 Cu1 N3 140.1(4)
O1' Cu1 N3 109.3(4)
N1 Cu1 N3 90.7(3)
N4 Cu1 N3 79.8(3)
O1 Cu1 N2 108.5(4)
O1' Cu1 N2 139.1(4)
N1 Cu1 N2 81.6(3)
N4 Cu1 N2 93.3(3)
N3 Cu1 N2 111.08(12)
O2 S1 O4 111.2(9)
O2 S1 O3 112.8(11)
O4 S1 O3 105.5(12)
O2 S1 O1 107.4(7)
O4 S1 O1 106.5(8)
O3 S1 O1 113.4(12)
O2' S1' O4' 113.7(11)
O2' S1' O3' 112.0(9)
O4' S1' O3' 111.5(12)
O2' S1' O1' 110.2(7)
O4' S1' O1' 104.4(10)
O3' S1' O1' 104.3(10)
S1 O1 Cu1 134.8(9)
S1' O1' Cu1 133.3(8)
C26 O5 H5B 109.5
C27 O6 H6 109.5
C1 N1 C12 120.6(7)
C1 N1 Cu1 126.8(6)
C12 N1 Cu1 112.6(5)
C10 N2 C11 121.6(7)
C10 N2 Cu1 131.8(6)
C11 N2 Cu1 106.6(5)
C24 N3 C13 115.4(6)
C24 N3 Cu1 112.8(5)
C13 N3 Cu1 131.8(6)
C23 N4 C22 114.9(8)
C23 N4 Cu1 115.1(6)
C22 N4 Cu1 129.3(6)
N1 C1 C2 119.2(8)
N1 C1 H1A 120.4
C2 C1 H1A 120.4
C3 C2 C1 120.4(9)
C3 C2 H2A 119.8
C1 C2 H2A 119.8
C2 C3 C4 119.4(8)
C2 C3 H3A 120.3
C4 C3 H3A 120.3
C12 C4 C3 118.7(8)
C12 C4 C5 119.4(9)
C3 C4 C5 121.9(9)
C6 C5 C4 119.9(9)
C6 C5 H5A 120.1
C4 C5 H5A 120.1
C5 C6 C7 123.2(8)
C5 C6 H6A 118.4
C7 C6 H6A 118.4
C8 C7 C11 116.9(8)
C8 C7 C6 126.6(8)
C11 C7 C6 116.4(8)
C9 C8 C7 119.8(8)
C9 C8 H8A 120.1
C7 C8 H8A 120.1
C10 C9 C8 118.3(8)
C10 C9 H9A 120.9
C8 C9 H9A 120.9
N2 C10 C9 124.3(8)
N2 C10 H10A 117.9
C9 C10 H10A 117.9
N2 C11 C12 121.1(7)
N2 C11 C7 119.1(8)
C12 C11 C7 119.7(8)
C4 C12 N1 121.5(7)
C4 C12 C11 121.2(7)
N1 C12 C11 116.9(7)
N3 C13 C14 120.9(8)
N3 C13 H13A 119.6
C14 C13 H13A 119.6
C15 C14 C13 121.6(8)
C15 C14 H14A 119.2
C13 C14 H14A 119.2
C14 C15 C16 117.5(7)
C14 C15 H15A 121.3
C16 C15 H15A 121.3
C24 C16 C17 120.5(8)
C24 C16 C15 118.5(8)
C17 C16 C15 121.0(8)
C18 C17 C16 121.0(8)
C18 C17 H17A 119.5
C16 C17 H17A 119.5
C17 C18 C19 121.0(8)
C17 C18 H18A 119.5
C19 C18 H18A 119.5
C20 C19 C23 115.4(7)
C20 C19 C18 125.8(8)
C23 C19 C18 118.5(7)
C21 C20 C19 120.3(8)
C21 C20 H20A 119.9
C19 C20 H20A 119.9
C22 C21 C20 118.4(8)
C22 C21 H21A 120.8
C20 C21 H21A 120.8
C21 C22 N4 126.6(8)
C21 C22 H22A 116.7
N4 C22 H22A 116.7
N4 C23 C19 124.2(8)
N4 C23 C24 116.8(8)
C19 C23 C24 119.0(7)
C16 C24 N3 126.2(7)
C16 C24 C23 119.7(7)
N3 C24 C23 113.9(7)
C26 C25 H25A 109.5
C26 C25 H25B 109.5
H25A C25 H25B 109.5
C26 C25 H25C 109.5
H25A C25 H25C 109.5
H25B C25 H25C 109.5
O5 C26 C27 112.2(6)
O5 C26 C25 102.5(7)
C27 C26 C25 110.4(9)
O5 C26 H26A 110.5
C27 C26 H26A 110.5
C25 C26 H26A 110.5
O6 C27 C28 107.1(9)
O6 C27 C26 124.3(7)
C28 C27 C26 112.2(8)
O6 C27 H27A 103.6
C28 C27 H27A 103.6
C26 C27 H27A 103.6
C27 C28 H28A 109.5
C27 C28 H28B 109.5
H28A C28 H28B 109.5
C27 C28 H28C 109.5
H28A C28 H28C 109.5
H28B C28 H28C 109.5

loop_
_geom_bond_atom_site_label_1
_geom_bond_atom_site_label_2
_geom_bond_distance
_geom_bond_publ_flag
Cu1 O1 1.922(11) y
Cu1 O1' 1.944(10) y
Cu1 N1 2.000(7) y
Cu1 N4 2.014(7) y
Cu1 N3 2.091(6) y
Cu1 N2 2.186(7) y
S1 O2 1.463(10) ?
S1 O4 1.471(12) ?
S1 O3 1.490(15) ?
S1 O1 1.506(11) ?
S1' O2' 1.435(10) ?
S1' O4' 1.470(15) ?
S1' O3' 1.498(14) ?
S1' O1' 1.507(10) ?
O5 C26 1.396(9) ?
O5 H5B 0.8200 ?
O6 C27 1.307(9) ?
O6 H6 0.8200 ?
N1 C1 1.306(10) ?
N1 C12 1.399(10) ?
N2 C10 1.265(11) ?
N2 C11 1.350(11) ?
N3 C24 1.372(10) ?
N3 C13 1.379(10) ?
N4 C23 1.341(10) ?
N4 C22 1.352(11) ?
C1 C2 1.472(12) ?
C1 H1A 0.9300 ?
C2 C3 1.352(13) ?
C2 H2A 0.9300 ?
C3 C4 1.406(13) ?
C3 H3A 0.9300 ?
C4 C12 1.384(11) ?
C4 C5 1.455(13) ?
C5 C6 1.314(13) ?
C5 H5A 0.9300 ?
C6 C7 1.460(12) ?
C6 H6A 0.9300 ?
C7 C8 1.398(14) ?
C7 C11 1.445(11) ?
C8 C9 1.382(14) ?
C8 H8A 0.9300 ?
C9 C10 1.364(12) ?
C9 H9A 0.9300 ?
C10 H10A 0.9300 ?
C11 C12 1.404(12) ?
C13 C14 1.430(11) ?
C13 H13A 0.9300 ?
C14 C15 1.365(14) ?
C14 H14A 0.9300 ?
C15 C16 1.423(14) ?
C15 H15A 0.9300 ?
C16 C24 1.361(12) ?
C16 C17 1.405(12) ?
C17 C18 1.377(12) ?
C17 H17A 0.9300 ?
C18 C19 1.423(12) ?
C18 H18A 0.9300 ?
C19 C20 1.408(11) ?
C19 C23 1.412(11) ?
C20 C21 1.366(13) ?
C20 H20A 0.9300 ?
C21 C22 1.318(14) ?
C21 H21A 0.9300 ?
C22 H22A 0.9300 ?
C23 C24 1.472(11) ?
C25 C26 1.555(13) ?
C25 H25A 0.9600 ?
C25 H25B 0.9600 ?
C25 H25C 0.9600 ?
C26 C27 1.510(9) ?
C26 H26A 0.9800 ?
C27 C28 1.490(14) ?
C27 H27A 0.9800 ?
C28 H28A 0.9600 ?
C28 H28B 0.9600 ?
C28 H28C 0.9600 ?

loop_
_geom_hbond_atom_site_label_D
_geom_hbond_atom_site_label_H
_geom_hbond_atom_site_label_A
_geom_hbond_distance_DH
_geom_hbond_distance_HA
_geom_hbond_distance_DA
_geom_hbond_angle_DHA
O5 H5B O3 0.82 1.92 2.73(2) 172
O5 H5B O4' 0.82 2.01 2.83(2) 176
O6 H6 O3' 0.82 2.19 2.919(16) 148
O6 H6 O4 0.82 1.95 2.720(14) 156

loop_
_geom_torsion_atom_site_label_1
_geom_torsion_atom_site_label_2
_geom_torsion_atom_site_label_3
_geom_torsion_atom_site_label_4
_geom_torsion
O2 S1 O1 Cu1 -23.9(15)
O4 S1 O1 Cu1 -143.0(11)
O3 S1 O1 Cu1 101.4(15)
O1' Cu1 O1 S1 -14.2(12)
N1 Cu1 O1 S1 64.7(12)
N4 Cu1 O1 S1 -116.4(12)
N3 Cu1 O1 S1 -38.2(16)
N2 Cu1 O1 S1 149.0(11)
O2' S1' O1' Cu1 -18.3(14)
O4' S1' O1' Cu1 -140.8(13)
O3' S1' O1' Cu1 102.1(13)
O1 Cu1 O1' S1' -17.4(12)
N1 Cu1 O1' S1' -121.9(12)
N4 Cu1 O1' S1' 64.2(12)
N3 Cu1 O1' S1' 146.6(11)
N2 Cu1 O1' S1' -42.2(15)
O1 Cu1 N1 C1 -65.3(8)
O1' Cu1 N1 C1 -33.4(8)
N4 Cu1 N1 C1 119.4(13)
N3 Cu1 N1 C1 76.0(7)
N2 Cu1 N1 C1 -172.8(8)
O1 Cu1 N1 C12 117.4(6)
O1' Cu1 N1 C12 149.3(6)
N4 Cu1 N1 C12 -57.9(17)
N3 Cu1 N1 C12 -101.3(5)
N2 Cu1 N1 C12 10.0(5)
O1 Cu1 N2 C10 77.2(8)
O1' Cu1 N2 C10 91.0(9)
N1 Cu1 N2 C10 174.6(8)
N4 Cu1 N2 C10 -17.6(8)
N3 Cu1 N2 C10 -97.9(7)
O1 Cu1 N2 C11 -105.6(6)
O1' Cu1 N2 C11 -91.8(7)
N1 Cu1 N2 C11 -8.2(5)
N4 Cu1 N2 C11 159.6(5)
N3 Cu1 N2 C11 79.2(6)
O1 Cu1 N3 C24 -94.2(8)
O1' Cu1 N3 C24 -107.6(6)
N1 Cu1 N3 C24 159.8(5)
N4 Cu1 N3 C24 -11.0(5)
N2 Cu1 N3 C24 78.6(6)
O1 Cu1 N3 C13 88.0(9)
O1' Cu1 N3 C13 74.6(8)
N1 Cu1 N3 C13 -18.0(7)
N4 Cu1 N3 C13 171.2(7)
N2 Cu1 N3 C13 -99.2(7)
O1 Cu1 N4 C23 151.3(7)
O1' Cu1 N4 C23 119.0(7)
N1 Cu1 N4 C23 -33.4(18)
N3 Cu1 N4 C23 10.9(5)
N2 Cu1 N4 C23 -99.9(6)
O1 Cu1 N4 C22 -39.2(8)
O1' Cu1 N4 C22 -71.4(8)
N1 Cu1 N4 C22 136.2(13)
N3 Cu1 N4 C22 -179.6(8)
N2 Cu1 N4 C22 69.6(8)
C12 N1 C1 C2 2.7(12)
Cu1 N1 C1 C2 -174.3(6)
N1 C1 C2 C3 0.6(13)
C1 C2 C3 C4 -5.2(13)
C2 C3 C4 C12 6.5(14)
C2 C3 C4 C5 -174.7(8)
C12 C4 C5 C6 -3.6(13)
C3 C4 C5 C6 177.6(9)
C4 C5 C6 C7 0.2(13)
C5 C6 C7 C8 -176.6(9)
C5 C6 C7 C11 2.0(12)
C11 C7 C8 C9 -0.8(12)
C6 C7 C8 C9 177.9(8)
C7 C8 C9 C10 1.9(12)
C11 N2 C10 C9 -0.1(13)
Cu1 N2 C10 C9 176.6(6)
C8 C9 C10 N2 -1.5(13)
C10 N2 C11 C12 -177.2(7)
Cu1 N2 C11 C12 5.4(8)
C10 N2 C11 C7 1.3(11)
Cu1 N2 C11 C7 -176.1(6)
C8 C7 C11 N2 -0.8(11)
C6 C7 C11 N2 -179.6(7)
C8 C7 C11 C12 177.7(7)
C6 C7 C11 C12 -1.1(11)
C3 C4 C12 N1 -3.4(13)
C5 C4 C12 N1 177.7(7)
C3 C4 C12 C11 -176.6(8)
C5 C4 C12 C11 4.5(12)
C1 N1 C12 C4 -1.3(12)
Cu1 N1 C12 C4 176.2(6)
C1 N1 C12 C11 172.3(8)
Cu1 N1 C12 C11 -10.3(8)
N2 C11 C12 C4 176.3(8)
C7 C11 C12 C4 -2.2(11)
N2 C11 C12 N1 2.8(10)
C7 C11 C12 N1 -175.7(7)
C24 N3 C13 C14 -1.5(10)
Cu1 N3 C13 C14 176.2(5)
N3 C13 C14 C15 -0.9(12)
C13 C14 C15 C16 2.7(12)
C14 C15 C16 C24 -2.0(12)
C14 C15 C16 C17 176.5(8)
C24 C16 C17 C18 0.6(13)
C15 C16 C17 C18 -177.8(8)
C16 C17 C18 C19 2.1(13)
C17 C18 C19 C20 172.6(9)
C17 C18 C19 C23 -0.5(12)
C23 C19 C20 C21 -5.8(12)
C18 C19 C20 C21 -179.1(8)
C19 C20 C21 C22 4.8(13)
C20 C21 C22 N4 -2.1(14)
C23 N4 C22 C21 0.6(13)
Cu1 N4 C22 C21 -168.9(7)
C22 N4 C23 C19 -1.9(12)
Cu1 N4 C23 C19 169.2(6)
C22 N4 C23 C24 179.7(7)
Cu1 N4 C23 C24 -9.2(9)
C20 C19 C23 N4 4.5(12)
C18 C19 C23 N4 178.3(8)
C20 C19 C23 C24 -177.2(7)
C18 C19 C23 C24 -3.4(11)
C17 C16 C24 N3 -179.0(7)
C15 C16 C24 N3 -0.6(12)
C17 C16 C24 C23 -4.6(12)
C15 C16 C24 C23 173.9(8)
C13 N3 C24 C16 2.3(11)
Cu1 N3 C24 C16 -175.9(6)
C13 N3 C24 C23 -172.4(7)
Cu1 N3 C24 C23 9.4(8)
N4 C23 C24 C16 -175.6(7)
C19 C23 C24 C16 6.0(11)
N4 C23 C24 N3 -0.5(10)
C19 C23 C24 N3 -178.9(7)
O5 C26 C27 O6 -42.6(15)
C25 C26 C27 O6 71.1(12)
O5 C26 C27 C28 -174.2(10)
C25 C26 C27 C28 -60.6(10)
